data_4327745
loop_
_publ_author_name
'Bert Mallick'
'Andreas Metlen'
'Mark Nieuwenhuyzen'
'Robin D. Rogers'
'Anja-Verena Mudring'

_publ_section_title
;
 Mercuric Ionic Liquids: [Cnmim][HgX3], Where n = 3, 4 and X = Cl, Br
;
_journal_name_full 'Inorganic Chemistry'
_journal_page_first 193
_journal_page_last 200
_journal_paper_doi 10.1021/ic201415d
_journal_volume 51
_journal_year 2012
_chemical_formula_sum 'C7 H13 Cl3 Hg N2'
_chemical_formula_weight 432.13
_chemical_name_common '[C3mim][HgCl3]'
_chemical_name_systematic
;
 1-propyl-3-methylimidazolium trixchloridomercurate(II)
;
_space_group_IT_number 9
_symmetry_cell_setting monoclinic
_symmetry_space_group_name_Hall 'C -2yc'
_symmetry_space_group_name_H-M 'C 1 c 1'
_atom_sites_solution_hydrogens geom
_atom_sites_solution_primary direct
_atom_sites_solution_secondary difmap
_audit_creation_method SHELXL-97
_cell_angle_alpha 90.00
_cell_angle_beta 105.97(2)
_cell_angle_gamma 90.00
_cell_formula_units_Z 4
_cell_length_a 16.831(4)
_cell_length_b 10.7496(15)
_cell_length_c 7.4661(14)
_cell_measurement_temperature 293(2)
_cell_volume 1298.7(5)
_computing_structure_refinement 'SHELXL-97 (Sheldrick, 1997)'
_diffrn_ambient_temperature 293(2)
_diffrn_measured_fraction_theta_full 0.999
_diffrn_measured_fraction_theta_max 0.999
_diffrn_radiation_monochromator graphite
_diffrn_radiation_source 'fine-focus sealed tube'
_diffrn_radiation_type MoK\a
_diffrn_radiation_wavelength 0.71073
_diffrn_reflns_av_R_equivalents 0.0956
_diffrn_reflns_av_sigmaI/netI 0.1313
_diffrn_reflns_limit_h_max 19
_diffrn_reflns_limit_h_min -19
_diffrn_reflns_limit_k_max 12
_diffrn_reflns_limit_k_min -12
_diffrn_reflns_limit_l_max 8
_diffrn_reflns_limit_l_min -8
_diffrn_reflns_number 3755
_diffrn_reflns_theta_full 24.99
_diffrn_reflns_theta_max 24.99
_diffrn_reflns_theta_min 2.52
_exptl_absorpt_coefficient_mu 12.431
_exptl_absorpt_correction_T_max 0.288
_exptl_absorpt_correction_T_min 0.063
_exptl_absorpt_correction_type numerical
_exptl_absorpt_process_details 'Stoe X-Shape'
_exptl_crystal_density_diffrn 2.210
_exptl_crystal_F_000 800
_exptl_crystal_size_max 0.3
_exptl_crystal_size_mid 0.2
_exptl_crystal_size_min 0.1
_refine_diff_density_max 1.887
_refine_diff_density_min -1.796
_refine_diff_density_rms 0.197
_refine_ls_abs_structure_details 'Flack H D (1983), Acta Cryst. A39, 876-881'
_refine_ls_abs_structure_Flack 0.00(2)
_refine_ls_extinction_coef 0.0013(2)
_refine_ls_extinction_expression Fc^*^=kFc[1+0.001xFc^2^\l^3^/sin(2\q)]^-1/4^
_refine_ls_extinction_method SHELXL
_refine_ls_goodness_of_fit_ref 0.859
_refine_ls_hydrogen_treatment constr
_refine_ls_matrix_type full
_refine_ls_number_parameters 121
_refine_ls_number_reflns 2231
_refine_ls_number_restraints 2
_refine_ls_restrained_S_all 0.859
_refine_ls_R_factor_all 0.0869
_refine_ls_R_factor_gt 0.0527
_refine_ls_shift/su_max 0.000
_refine_ls_shift/su_mean 0.000
_refine_ls_structure_factor_coef Fsqd
_refine_ls_weighting_details 'calc w=1/[\s^2^(Fo^2^)+(0.0592P)^2^+0.0000P] where P=(Fo^2^+2Fc^2^)/3'
_refine_ls_weighting_scheme calc
_refine_ls_wR_factor_gt 0.1193
_refine_ls_wR_factor_ref 0.1280
_reflns_number_gt 1395
_reflns_number_total 2231
_reflns_threshold_expression >2sigma(I)
_cod_data_source_file ic201415d_si_002_1.cif
_cod_data_source_block 1
_cod_original_cell_volume 1298.7(4)
_cod_database_code 4327745

loop_
_symmetry_equiv_pos_as_xyz
'x, y, z'
'x, -y, z+1/2'
'x+1/2, y+1/2, z'
'x+1/2, -y+1/2, z+1/2'

loop_
_atom_site_label
_atom_site_type_symbol
_atom_site_fract_x
_atom_site_fract_y
_atom_site_fract_z
_atom_site_U_iso_or_equiv
_atom_site_adp_type
_atom_site_occupancy
_atom_site_symmetry_multiplicity
_atom_site_calc_flag
_atom_site_refinement_flags
Hg1 Hg 0.47940(10) -0.06981(8) -0.04022(12) 0.0575(4) Uani 1 1 d .
Cl1 Cl 0.4690(6) -0.2904(5) -0.0716(10) 0.0533(19) Uani 1 1 d .
Cl2 Cl 0.3759(4) 0.0427(7) -0.2963(8) 0.0480(18) Uani 1 1 d .
Cl3 Cl 0.5801(4) 0.0675(8) 0.1452(9) 0.061(2) Uani 1 1 d .
N2 N 0.2633(14) -0.299(2) -0.455(3) 0.046(5) Uani 1 1 d .
N1 N 0.3740(10) -0.3628(19) -0.527(2) 0.047(4) Uani 1 1 d .
C3 C 0.3302(12) -0.467(2) -0.508(2) 0.045(5) Uani 1 1 d .
H3 H 0.3456 -0.5485 -0.5215 0.054 Uiso 1 1 calc R
C2 C 0.3327(14) -0.267(2) -0.496(3) 0.049(5) Uani 1 1 d .
H2 H 0.3497 -0.1849 -0.5012 0.059 Uiso 1 1 calc R
C4 C 0.2633(14) -0.431(2) -0.468(3) 0.050(5) Uani 1 1 d .
H4 H 0.2221 -0.4839 -0.4506 0.060 Uiso 1 1 calc R
C5 C 0.2037(16) -0.220(3) -0.414(4) 0.072(9) Uani 1 1 d .
H5A H 0.1486 -0.2467 -0.4824 0.087 Uiso 1 1 calc R
H5B H 0.2117 -0.1356 -0.4505 0.087 Uiso 1 1 calc R
C1 C 0.4541(12) -0.363(2) -0.569(4) 0.063(7) Uani 1 1 d .
H1A H 0.4739 -0.2792 -0.5677 0.094 Uiso 1 1 calc R
H1B H 0.4477 -0.3986 -0.6904 0.094 Uiso 1 1 calc R
H1C H 0.4929 -0.4114 -0.4776 0.094 Uiso 1 1 calc R
C6 C 0.212(2) -0.225(4) -0.207(5) 0.089(11) Uani 1 1 d .
H6A H 0.1968 -0.3074 -0.1750 0.106 Uiso 1 1 calc R
H6B H 0.2699 -0.2121 -0.1397 0.106 Uiso 1 1 calc R
C7 C 0.162(3) -0.132(5) -0.144(6) 0.119(16) Uani 1 1 d .
H7A H 0.1837 -0.0508 -0.1526 0.178 Uiso 1 1 calc R
H7B H 0.1625 -0.1491 -0.0175 0.178 Uiso 1 1 calc R
H7C H 0.1059 -0.1366 -0.2221 0.178 Uiso 1 1 calc R

loop_
_atom_site_aniso_label
_atom_site_aniso_U_11
_atom_site_aniso_U_22
_atom_site_aniso_U_33
_atom_site_aniso_U_23
_atom_site_aniso_U_13
_atom_site_aniso_U_12
Hg1 0.0621(5) 0.0474(5) 0.0591(5) -0.0029(11) 0.0103(3) -0.0027(13)
Cl1 0.065(5) 0.039(3) 0.052(5) 0.001(3) 0.009(4) 0.000(4)
Cl2 0.049(3) 0.060(4) 0.037(3) 0.004(3) 0.016(3) 0.012(3)
Cl3 0.051(3) 0.078(5) 0.058(4) -0.018(4) 0.022(3) -0.011(4)
N2 0.051(13) 0.036(13) 0.052(12) 0.008(10) 0.015(10) 0.009(10)
N1 0.043(10) 0.056(13) 0.042(9) -0.004(8) 0.011(8) -0.011(10)
C3 0.041(12) 0.055(16) 0.042(11) 0.002(9) 0.015(9) 0.001(10)
C2 0.059(14) 0.041(14) 0.055(13) 0.014(10) 0.029(11) 0.000(12)
C4 0.047(13) 0.039(13) 0.057(13) -0.010(12) 0.004(10) -0.013(13)
C5 0.055(16) 0.064(19) 0.10(2) 0.000(16) 0.032(16) 0.022(14)
C1 0.053(18) 0.060(17) 0.080(19) -0.023(15) 0.026(16) -0.023(11)
C6 0.08(2) 0.10(3) 0.10(3) -0.03(2) 0.04(2) -0.02(2)
C7 0.11(3) 0.13(4) 0.13(3) -0.08(3) 0.07(3) -0.04(3)

loop_
_atom_type_symbol
_atom_type_description
_atom_type_scat_dispersion_real
_atom_type_scat_dispersion_imag
_atom_type_scat_source
C C 0.0033 0.0016 'International Tables Vol C Tables 4.2.6.8 and 6.1.1.4'
H H 0.0000 0.0000 'International Tables Vol C Tables 4.2.6.8 and 6.1.1.4'
N N 0.0061 0.0033 'International Tables Vol C Tables 4.2.6.8 and 6.1.1.4'
Cl Cl 0.1484 0.1585 'International Tables Vol C Tables 4.2.6.8 and 6.1.1.4'
Hg Hg -2.3894 9.2266 'International Tables Vol C Tables 4.2.6.8 and 6.1.1.4'

loop_
_geom_angle_atom_site_label_1
_geom_angle_atom_site_label_2
_geom_angle_atom_site_label_3
_geom_angle
_geom_angle_site_symmetry_3
Cl3 Hg1 Cl1 134.0(3) .
Cl3 Hg1 Cl2 112.2(2) .
Cl1 Hg1 Cl2 112.8(2) .
Cl3 Hg1 Cl2 91.6(2) 2
Cl1 Hg1 Cl2 97.0(3) 2
Cl2 Hg1 Cl2 91.1(2) 2
Hg1 Cl2 Hg1 96.7(2) 2_554
C2 N2 C5 128(2) .
C2 N2 C4 103(2) .
C5 N2 C4 129(2) .
C2 N1 C3 107.5(16) .
C2 N1 C1 127(2) .
C3 N1 C1 125(2) .
C4 C3 N1 108(2) .
N1 C2 N2 112(2) .
C3 C4 N2 109(2) .
N2 C5 C6 109(3) .
C7 C6 C5 113(4) .

loop_
_geom_bond_atom_site_label_1
_geom_bond_atom_site_label_2
_geom_bond_distance
_geom_bond_site_symmetry_2
Hg1 Cl3 2.383(8) .
Hg1 Cl1 2.384(6) .
Hg1 Cl2 2.514(7) .
Hg1 Cl2 2.861(6) 2
Cl2 Hg1 2.861(6) 2_554
N2 C2 1.33(3) .
N2 C5 1.41(3) .
N2 C4 1.42(3) .
N1 C2 1.30(3) .
N1 C3 1.37(3) .
N1 C1 1.47(3) .
C3 C4 1.30(3) .
C5 C6 1.51(4) .
C6 C7 1.47(4) .
